data_7716462
loop_
_publ_author_name
'Vitr&#xe9;, Constantin'
'Le Gal, Yann'
'Vacher, Antoine'
'Roisnel, Thierry'
'Lorcy, Dominique'
'Santana, Sofia'
'Prud&#xea;ncio, Miguel'
'Pinheiro, Teresa'
'Marques, Fernanda'

_publ_section_title
;
 Structure-activity relationship of anticancer and antiplasmodial gold
 bis(dithiolene) complexes.
;
_journal_issue 28
_journal_name_full 'Dalton transactions (Cambridge, England : 2003)'
_journal_page_first 11903
_journal_page_last 11913
_journal_paper_doi 10.1039/d4dt01458h
_journal_volume 53
_journal_year 2024
_chemical_compound_source 'synthesis as described'
_chemical_formula_moiety 'C22 H34 Au N2 S8, C24 H20 P'
_chemical_formula_sum 'C46 H54 Au N2 P S8'
_chemical_formula_weight 1119.33
_space_group_crystal_system monoclinic
_space_group_IT_number 15
_space_group_name_Hall '-C 2yc'
_space_group_name_H-M_alt 'C 1 2/c 1'
_atom_sites_solution_hydrogens geom
_atom_sites_solution_primary dual
_audit_update_record
;
2024-06-19 deposited with the CCDC.	2024-06-25 downloaded from the CCDC.
;
_cell_angle_alpha 90
_cell_angle_beta 110.075(4)
_cell_angle_gamma 90
_cell_formula_units_Z 4
_cell_length_a 34.043(4)
_cell_length_b 8.3744(9)
_cell_length_c 17.891(2)
_cell_measurement_reflns_used 8697
_cell_measurement_temperature 150(2)
_cell_measurement_theta_max 27.4753
_cell_measurement_theta_min 2.3193
_cell_measurement_wavelength 0.710730
_cell_volume 4790.7(9)
_computing_cell_refinement 'APEX3 (Bruker, 2015)'
_computing_data_collection 'Bruker APEX3 (Bruker, 2015)'
_computing_data_reduction 'SAINT (Bruker, 2014)'
_computing_molecular_graphics
;
   'SXGRAPH (L. Farrugia, 1999), Mercury (CSD, 2020)'
;
_computing_publication_material 'CRYSCALC (T. Roisnel, local program, 2024)'
_computing_structure_refinement 'SHELXL-2019_2 (Sheldrick, 2019)'
_computing_structure_solution 'SHELXT 2018_2 (Sheldrick, 2018)'
_diffrn_ambient_temperature 150(2)
_diffrn_detector CMOS-PHOTON70
_diffrn_detector_area_resol_mean 7.39
_diffrn_measured_fraction_theta_full 0.998
_diffrn_measured_fraction_theta_max 0.993
_diffrn_measurement_device_type 'D8 VENTURE Bruker AXS'
_diffrn_measurement_method 'rotation images'
_diffrn_orient_matrix_UB_11 0.0088014
_diffrn_orient_matrix_UB_12 0.1121420
_diffrn_orient_matrix_UB_13 0.0167650
_diffrn_orient_matrix_UB_21 -0.0117037
_diffrn_orient_matrix_UB_22 -0.0097576
_diffrn_orient_matrix_UB_23 0.0439879
_diffrn_orient_matrix_UB_31 0.0276341
_diffrn_orient_matrix_UB_32 -0.0398494
_diffrn_orient_matrix_UB_33 0.0364081
_diffrn_radiation_monochromator 'multilayer monochromator'
_diffrn_radiation_probe x-ray
_diffrn_radiation_source 'Incoatec microfocus sealed tube'
_diffrn_radiation_type MoK\a
_diffrn_radiation_wavelength 0.71073
_diffrn_reflns_av_R_equivalents 0.0552
_diffrn_reflns_av_unetI/netI 0.0440
_diffrn_reflns_limit_h_max 41
_diffrn_reflns_limit_h_min -44
_diffrn_reflns_limit_k_max 10
_diffrn_reflns_limit_k_min -10
_diffrn_reflns_limit_l_max 23
_diffrn_reflns_limit_l_min -23
_diffrn_reflns_number 24341
_diffrn_reflns_theta_full 25.242
_diffrn_reflns_theta_max 27.513
_diffrn_reflns_theta_min 2.514
_diffrn_source_current 1.00
_diffrn_source_power 50.0
_diffrn_source_voltage 50.00
_exptl_absorpt_coefficient_mu 3.487
_exptl_absorpt_correction_T_max 0.870
_exptl_absorpt_correction_T_min 0.540
_exptl_absorpt_correction_type multi-scan
_exptl_absorpt_process_details
;
  [Sheldrick, G.M. (2014). SADABS Bruker AXS Inc., Madison, Wisconsin, USA]
;
_exptl_crystal_colour colourless
_exptl_crystal_density_diffrn 1.552
_exptl_crystal_description block
_exptl_crystal_F_000 2264
_exptl_crystal_size_max 0.140
_exptl_crystal_size_mid 0.070
_exptl_crystal_size_min 0.040
_refine_diff_density_max 4.440
_refine_diff_density_min -0.939
_refine_diff_density_rms 0.152
_refine_ls_extinction_method none
_refine_ls_goodness_of_fit_ref 1.058
_refine_ls_hydrogen_treatment constr
_refine_ls_matrix_type full
_refine_ls_number_parameters 265
_refine_ls_number_reflns 5478
_refine_ls_number_restraints 0
_refine_ls_restrained_S_all 1.058
_refine_ls_R_factor_all 0.0620
_refine_ls_R_factor_gt 0.0423
_refine_ls_shift/su_max 0.000
_refine_ls_shift/su_mean 0.000
_refine_ls_structure_factor_coef Fsqd
_refine_ls_weighting_details 'w=1/[\s^2^(Fo^2^)+(0.0569P)^2^+17.0124P] where P=(Fo^2^+2Fc^2^)/3'
_refine_ls_weighting_scheme calc
_refine_ls_wR_factor_gt 0.0997
_refine_ls_wR_factor_ref 0.1103
_reflns_number_gt 4140
_reflns_number_total 5478
_reflns_threshold_expression >2sigma(I)
_cod_data_source_file d4dt01458h2.cif
_cod_data_source_block AuNC8new
_cod_depositor_comments 'Adding full bibliography for 7716462.cif.'
_cod_original_cell_volume 4790.6(9)
_cod_original_sg_symbol_H-M 'C 2/c'
_cod_database_code 7716462

loop_
_space_group_symop_operation_xyz
'x, y, z'
'-x, y, -z+1/2'
'x+1/2, y+1/2, z'
'-x+1/2, y+1/2, -z+1/2'
'-x, -y, -z'
'x, -y, z-1/2'
'-x+1/2, -y+1/2, -z'
'x+1/2, -y+1/2, z-1/2'

loop_
_atom_site_label
_atom_site_type_symbol
_atom_site_fract_x
_atom_site_fract_y
_atom_site_fract_z
_atom_site_U_iso_or_equiv
_atom_site_adp_type
_atom_site_occupancy
_atom_site_site_symmetry_order
_atom_site_calc_flag
_atom_site_refinement_flags_posn
_atom_site_refinement_flags_adp
_atom_site_refinement_flags_occupancy
_atom_site_disorder_assembly
_atom_site_disorder_group
Au1 Au 0.750000 0.250000 0.000000 0.02214(9) Uani 1 2 d S . P . .
C1 C 0.65718(16) 0.2623(6) -0.0163(3) 0.0262(10) Uani 1 1 d . . . . .
C2 C 0.67600(17) 0.3060(6) 0.0601(3) 0.0267(11) Uani 1 1 d . . . . .
N3 N 0.64828(14) 0.3336(5) 0.1019(3) 0.0274(9) Uani 1 1 d . . . . .
C4 C 0.60753(18) 0.3041(7) 0.0594(3) 0.0301(12) Uani 1 1 d . . . . .
C5 C 0.66120(18) 0.3978(6) 0.1825(3) 0.0307(12) Uani 1 1 d . . . . .
H5A H 0.638671 0.467553 0.187139 0.037 Uiso 1 1 calc R U . . .
H5B H 0.686355 0.464920 0.191532 0.037 Uiso 1 1 calc R U . . .
C6 C 0.67103(19) 0.2703(6) 0.2476(3) 0.0311(12) Uani 1 1 d . . . . .
H6A H 0.647475 0.193844 0.235525 0.037 Uiso 1 1 calc R U . . .
H6B H 0.696375 0.210368 0.249186 0.037 Uiso 1 1 calc R U . . .
C7 C 0.67806(19) 0.3474(6) 0.3276(3) 0.0325(12) Uani 1 1 d . . . . .
H7A H 0.652931 0.409698 0.325153 0.039 Uiso 1 1 calc R U . . .
H7B H 0.701932 0.422360 0.339716 0.039 Uiso 1 1 calc R U . . .
C8 C 0.6870(2) 0.2237(6) 0.3942(3) 0.0321(12) Uani 1 1 d . . . . .
H8A H 0.665227 0.139815 0.377977 0.038 Uiso 1 1 calc R U . . .
H8B H 0.714271 0.172284 0.401392 0.038 Uiso 1 1 calc R U . . .
C9 C 0.6881(2) 0.2934(7) 0.4727(3) 0.0333(13) Uani 1 1 d . . . . .
H9A H 0.661675 0.351473 0.464774 0.040 Uiso 1 1 calc R U . . .
H9B H 0.711306 0.371561 0.490978 0.040 Uiso 1 1 calc R U . . .
C10 C 0.69407(19) 0.1660(6) 0.5376(3) 0.0324(12) Uani 1 1 d . . . . .
H10A H 0.671797 0.084643 0.517952 0.039 Uiso 1 1 calc R U . . .
H10B H 0.721251 0.112061 0.547445 0.039 Uiso 1 1 calc R U . . .
C11 C 0.6929(2) 0.2328(6) 0.6159(3) 0.0332(12) Uani 1 1 d . . . . .
H11A H 0.666082 0.289260 0.606135 0.040 Uiso 1 1 calc R U . . .
H11B H 0.715782 0.311546 0.636751 0.040 Uiso 1 1 calc R U . . .
C12 C 0.6976(2) 0.1035(8) 0.6778(4) 0.0432(15) Uani 1 1 d . . . . .
H12A H 0.674516 0.027096 0.658180 0.065 Uiso 1 1 calc R U . . .
H12B H 0.697027 0.152083 0.727288 0.065 Uiso 1 1 calc R U . . .
H12C H 0.724249 0.047797 0.688047 0.065 Uiso 1 1 calc R U . . .
C21 C 0.46932(17) 0.4148(6) 0.1718(3) 0.0300(11) Uani 1 1 d . . . . .
C22 C 0.46836(17) 0.4311(7) 0.0939(3) 0.0323(12) Uani 1 1 d . . . . .
H22 H 0.482611 0.517635 0.080152 0.039 Uiso 1 1 calc R U . . .
C23 C 0.4469(2) 0.3229(8) 0.0366(4) 0.0411(14) Uani 1 1 d . . . . .
H23 H 0.446225 0.335224 -0.016663 0.049 Uiso 1 1 calc R U . . .
C24 C 0.4263(2) 0.1952(8) 0.0567(4) 0.0429(15) Uani 1 1 d . . . . .
H24 H 0.411641 0.119713 0.017343 0.051 Uiso 1 1 calc R U . . .
C25 C 0.4271(2) 0.1787(8) 0.1345(4) 0.0434(15) Uani 1 1 d . . . . .
H25 H 0.412723 0.092468 0.148120 0.052 Uiso 1 1 calc R U . . .
C26 C 0.4489(2) 0.2879(7) 0.1926(4) 0.0394(14) Uani 1 1 d . . . . .
H26 H 0.449862 0.275631 0.245979 0.047 Uiso 1 1 calc R U . . .
C27 C 0.53241(17) 0.6750(7) 0.2168(3) 0.0296(11) Uani 1 1 d . . . . .
C28 C 0.57508(18) 0.6610(7) 0.2426(3) 0.0331(12) Uani 1 1 d . . . . .
H28 H 0.588384 0.576255 0.277374 0.040 Uiso 1 1 calc R U . . .
C29 C 0.59902(19) 0.7699(7) 0.2183(4) 0.0388(14) Uani 1 1 d . . . . .
H29 H 0.628597 0.759558 0.236263 0.047 Uiso 1 1 calc R U . . .
C30 C 0.57955(19) 0.8936(7) 0.1678(3) 0.0378(13) Uani 1 1 d . . . . .
H30 H 0.595885 0.968262 0.151133 0.045 Uiso 1 1 calc R U . . .
C31 C 0.5369(2) 0.9090(8) 0.1415(4) 0.0447(15) Uani 1 1 d . . . . .
H31 H 0.523758 0.994063 0.106795 0.054 Uiso 1 1 calc R U . . .
C32 C 0.5131(2) 0.8016(8) 0.1654(4) 0.0411(14) Uani 1 1 d . . . . .
H32 H 0.483504 0.812702 0.147304 0.049 Uiso 1 1 calc R U . . .
P1 P 0.500000 0.5448(2) 0.250000 0.0286(4) Uani 1 2 d S T P . .
S1 S 0.73005(4) 0.32307(17) 0.10700(7) 0.0282(3) Uani 1 1 d . . . . .
S2 S 0.68134(4) 0.22301(15) -0.08471(7) 0.0271(3) Uani 1 1 d . . . . .
S3 S 0.60326(4) 0.24662(17) -0.03675(8) 0.0324(3) Uani 1 1 d . . . . .
S4 S 0.56625(5) 0.3208(2) 0.08894(9) 0.0409(4) Uani 1 1 d . . . . .

loop_
_atom_site_aniso_label
_atom_site_aniso_U_11
_atom_site_aniso_U_22
_atom_site_aniso_U_33
_atom_site_aniso_U_23
_atom_site_aniso_U_13
_atom_site_aniso_U_12
Au1 0.03007(16) 0.02051(13) 0.01733(13) 0.00092(11) 0.01006(10) 0.00144(12)
C1 0.028(3) 0.027(2) 0.024(2) 0.006(2) 0.009(2) 0.001(2)
C2 0.034(3) 0.024(2) 0.024(3) 0.006(2) 0.013(2) 0.005(2)
N3 0.037(3) 0.027(2) 0.024(2) 0.0020(17) 0.017(2) 0.0054(19)
C4 0.039(3) 0.030(2) 0.025(3) 0.006(2) 0.016(2) 0.007(2)
C5 0.042(3) 0.032(3) 0.024(3) 0.004(2) 0.019(2) 0.009(2)
C6 0.043(3) 0.028(3) 0.026(3) 0.004(2) 0.017(2) 0.003(2)
C7 0.045(3) 0.032(3) 0.024(3) 0.001(2) 0.016(2) 0.005(2)
C8 0.047(3) 0.030(3) 0.022(3) 0.001(2) 0.016(2) 0.004(2)
C9 0.054(4) 0.029(3) 0.023(3) -0.001(2) 0.020(3) 0.001(2)
C10 0.049(4) 0.028(3) 0.025(3) -0.001(2) 0.019(3) 0.000(2)
C11 0.049(3) 0.028(3) 0.028(3) 0.000(2) 0.020(2) -0.003(2)
C12 0.058(4) 0.049(4) 0.030(3) 0.010(3) 0.024(3) 0.005(3)
C21 0.030(3) 0.031(3) 0.030(3) -0.002(2) 0.012(2) -0.001(2)
C22 0.033(3) 0.032(3) 0.031(3) 0.001(2) 0.010(2) 0.002(2)
C23 0.050(4) 0.046(3) 0.027(3) 0.000(3) 0.012(3) 0.006(3)
C24 0.045(4) 0.040(3) 0.043(4) -0.009(3) 0.014(3) -0.006(3)
C25 0.047(4) 0.037(3) 0.047(4) -0.001(3) 0.018(3) -0.009(3)
C26 0.049(4) 0.040(3) 0.032(3) -0.001(2) 0.017(3) -0.005(3)
C27 0.034(3) 0.032(3) 0.023(3) -0.001(2) 0.009(2) -0.002(2)
C28 0.039(3) 0.036(3) 0.027(3) 0.003(2) 0.015(2) 0.003(2)
C29 0.029(3) 0.053(4) 0.035(3) -0.006(3) 0.012(2) -0.002(3)
C30 0.044(4) 0.042(3) 0.031(3) -0.003(2) 0.017(3) -0.011(3)
C31 0.048(4) 0.043(3) 0.037(3) 0.009(3) 0.008(3) -0.007(3)
C32 0.035(3) 0.040(3) 0.043(4) 0.007(3) 0.006(3) -0.004(3)
P1 0.0290(11) 0.0317(10) 0.0257(10) 0.000 0.0101(8) 0.000
S1 0.0329(7) 0.0340(7) 0.0194(6) -0.0024(5) 0.0112(5) 0.0004(6)
S2 0.0317(7) 0.0331(7) 0.0179(6) -0.0006(5) 0.0102(5) 0.0012(5)
S3 0.0286(7) 0.0412(7) 0.0276(6) 0.0020(6) 0.0098(5) 0.0015(6)
S4 0.0382(8) 0.0531(9) 0.0393(8) 0.0108(7) 0.0236(7) 0.0077(7)

loop_
_atom_type_symbol
_atom_type_description
_atom_type_scat_dispersion_real
_atom_type_scat_dispersion_imag
_atom_type_scat_source
C C 0.0033 0.0016 'International Tables Vol C Tables 4.2.6.8 and 6.1.1.4'
H H 0.0000 0.0000 'International Tables Vol C Tables 4.2.6.8 and 6.1.1.4'
Au Au -2.0133 8.8022 'International Tables Vol C Tables 4.2.6.8 and 6.1.1.4'
N N 0.0061 0.0033 'International Tables Vol C Tables 4.2.6.8 and 6.1.1.4'
P P 0.1023 0.0942 'International Tables Vol C Tables 4.2.6.8 and 6.1.1.4'
S S 0.1246 0.1234 'International Tables Vol C Tables 4.2.6.8 and 6.1.1.4'

loop_
_geom_angle_atom_site_label_1
_geom_angle_atom_site_label_2
_geom_angle_atom_site_label_3
_geom_angle
_geom_angle_site_symmetry_1
_geom_angle_site_symmetry_3
_geom_angle_publ_flag
S2 Au1 S2 180.00(4) . 7_655 ?
S2 Au1 S1 87.13(5) . 7_655 ?
S2 Au1 S1 92.87(5) 7_655 7_655 ?
S2 Au1 S1 92.87(5) . . ?
S2 Au1 S1 87.13(5) 7_655 . ?
S1 Au1 S1 180.0 7_655 . ?
C2 C1 S2 126.6(4) . . ?
C2 C1 S3 109.4(4) . . ?
S2 C1 S3 124.0(3) . . ?
C1 C2 N3 114.3(5) . . ?
C1 C2 S1 124.4(4) . . ?
N3 C2 S1 121.3(4) . . ?
C4 N3 C2 114.5(4) . . ?
C4 N3 C5 121.7(4) . . ?
C2 N3 C5 123.7(5) . . ?
N3 C4 S4 128.1(4) . . ?
N3 C4 S3 109.0(4) . . ?
S4 C4 S3 122.8(4) . . ?
N3 C5 C6 114.1(4) . . ?
N3 C5 H5A 108.7 . . ?
C6 C5 H5A 108.7 . . ?
N3 C5 H5B 108.7 . . ?
C6 C5 H5B 108.7 . . ?
H5A C5 H5B 107.6 . . ?
C7 C6 C5 110.1(4) . . ?
C7 C6 H6A 109.6 . . ?
C5 C6 H6A 109.6 . . ?
C7 C6 H6B 109.6 . . ?
C5 C6 H6B 109.6 . . ?
H6A C6 H6B 108.1 . . ?
C6 C7 C8 111.8(4) . . ?
C6 C7 H7A 109.2 . . ?
C8 C7 H7A 109.2 . . ?
C6 C7 H7B 109.2 . . ?
C8 C7 H7B 109.2 . . ?
H7A C7 H7B 107.9 . . ?
C9 C8 C7 113.4(4) . . ?
C9 C8 H8A 108.9 . . ?
C7 C8 H8A 108.9 . . ?
C9 C8 H8B 108.9 . . ?
C7 C8 H8B 108.9 . . ?
H8A C8 H8B 107.7 . . ?
C8 C9 C10 112.9(4) . . ?
C8 C9 H9A 109.0 . . ?
C10 C9 H9A 109.0 . . ?
C8 C9 H9B 109.0 . . ?
C10 C9 H9B 109.0 . . ?
H9A C9 H9B 107.8 . . ?
C11 C10 C9 113.7(4) . . ?
C11 C10 H10A 108.8 . . ?
C9 C10 H10A 108.8 . . ?
C11 C10 H10B 108.8 . . ?
C9 C10 H10B 108.8 . . ?
H10A C10 H10B 107.7 . . ?
C10 C11 C12 112.4(5) . . ?
C10 C11 H11A 109.1 . . ?
C12 C11 H11A 109.1 . . ?
C10 C11 H11B 109.1 . . ?
C12 C11 H11B 109.1 . . ?
H11A C11 H11B 107.9 . . ?
C11 C12 H12A 109.5 . . ?
C11 C12 H12B 109.5 . . ?
H12A C12 H12B 109.5 . . ?
C11 C12 H12C 109.5 . . ?
H12A C12 H12C 109.5 . . ?
H12B C12 H12C 109.5 . . ?
C26 C21 C22 120.2(5) . . ?
C26 C21 P1 117.7(4) . . ?
C22 C21 P1 121.9(4) . . ?
C23 C22 C21 120.5(6) . . ?
C23 C22 H22 119.8 . . ?
C21 C22 H22 119.8 . . ?
C22 C23 C24 119.9(6) . . ?
C22 C23 H23 120.0 . . ?
C24 C23 H23 120.0 . . ?
C25 C24 C23 119.8(6) . . ?
C25 C24 H24 120.1 . . ?
C23 C24 H24 120.1 . . ?
C24 C25 C26 120.3(6) . . ?
C24 C25 H25 119.8 . . ?
C26 C25 H25 119.8 . . ?
C21 C26 C25 119.3(6) . . ?
C21 C26 H26 120.3 . . ?
C25 C26 H26 120.3 . . ?
C28 C27 C32 119.2(5) . . ?
C28 C27 P1 122.6(4) . . ?
C32 C27 P1 118.1(4) . . ?
C27 C28 C29 120.5(5) . . ?
C27 C28 H28 119.8 . . ?
C29 C28 H28 119.8 . . ?
C28 C29 C30 119.7(6) . . ?
C28 C29 H29 120.2 . . ?
C30 C29 H29 120.2 . . ?
C31 C30 C29 120.5(6) . . ?
C31 C30 H30 119.8 . . ?
C29 C30 H30 119.8 . . ?
C32 C31 C30 120.1(6) . . ?
C32 C31 H31 120.0 . . ?
C30 C31 H31 120.0 . . ?
C31 C32 C27 120.1(6) . . ?
C31 C32 H32 119.9 . . ?
C27 C32 H32 119.9 . . ?
C27 P1 C27 105.0(4) 2_655 . ?
C27 P1 C21 111.6(2) 2_655 . ?
C27 P1 C21 111.7(2) . . ?
C27 P1 C21 111.7(2) 2_655 2_655 ?
C27 P1 C21 111.5(2) . 2_655 ?
C21 P1 C21 105.4(4) . 2_655 ?
C2 S1 Au1 98.10(18) . . ?
C1 S2 Au1 97.86(18) . . ?
C4 S3 C1 92.7(3) . . ?

loop_
_geom_bond_atom_site_label_1
_geom_bond_atom_site_label_2
_geom_bond_distance
_geom_bond_site_symmetry_2
_geom_bond_publ_flag
Au1 S2 2.3194(14) . ?
Au1 S2 2.3194(14) 7_655 ?
Au1 S1 2.3221(13) 7_655 ?
Au1 S1 2.3221(13) . ?
C1 C2 1.347(7) . ?
C1 S2 1.724(5) . ?
C1 S3 1.749(5) . ?
C2 N3 1.409(7) . ?
C2 S1 1.747(6) . ?
N3 C4 1.356(7) . ?
N3 C5 1.459(7) . ?
C4 S4 1.668(6) . ?
C4 S3 1.743(6) . ?
C5 C6 1.530(7) . ?
C5 H5A 0.9900 . ?
C5 H5B 0.9900 . ?
C6 C7 1.513(7) . ?
C6 H6A 0.9900 . ?
C6 H6B 0.9900 . ?
C7 C8 1.529(7) . ?
C7 H7A 0.9900 . ?
C7 H7B 0.9900 . ?
C8 C9 1.510(7) . ?
C8 H8A 0.9900 . ?
C8 H8B 0.9900 . ?
C9 C10 1.539(7) . ?
C9 H9A 0.9900 . ?
C9 H9B 0.9900 . ?
C10 C11 1.520(7) . ?
C10 H10A 0.9900 . ?
C10 H10B 0.9900 . ?
C11 C12 1.519(7) . ?
C11 H11A 0.9900 . ?
C11 H11B 0.9900 . ?
C12 H12A 0.9800 . ?
C12 H12B 0.9800 . ?
C12 H12C 0.9800 . ?
C21 C26 1.389(8) . ?
C21 C22 1.389(8) . ?
C21 P1 1.797(5) . ?
C22 C23 1.375(8) . ?
C22 H22 0.9500 . ?
C23 C24 1.394(10) . ?
C23 H23 0.9500 . ?
C24 C25 1.389(9) . ?
C24 H24 0.9500 . ?
C25 C26 1.392(9) . ?
C25 H25 0.9500 . ?
C26 H26 0.9500 . ?
C27 C28 1.370(8) . ?
C27 C32 1.410(8) . ?
C27 P1 1.791(6) . ?
C28 C29 1.388(8) . ?
C28 H28 0.9500 . ?
C29 C30 1.385(8) . ?
C29 H29 0.9500 . ?
C30 C31 1.371(9) . ?
C30 H30 0.9500 . ?
C31 C32 1.373(9) . ?
C31 H31 0.9500 . ?
C32 H32 0.9500 . ?
